data_1008036
loop_
_publ_author_name
'Klein, S'
'Weitzel, H'

_publ_section_title
;
Pernod - ein Programm zur Verfeinerung von Kristall-Strukturparametern
aus Neutronenbeugungspulverdiagrammen
;
_journal_coden_ASTM JACGAR
_journal_name_full 'Journal of Applied Crystallography'
_journal_page_first 54
_journal_page_last 59
_journal_paper_doi 10.1107/S0021889875009521
_journal_volume 8
_journal_year 1975
_chemical_formula_structural 'CU W O4'
_chemical_formula_sum 'Cu O4 W'
_chemical_name_systematic 'COPPER TUNGSTATE'
_space_group_IT_number 2
_symmetry_cell_setting triclinic
_symmetry_Int_Tables_number 2
_symmetry_space_group_name_Hall '-P 1'
_symmetry_space_group_name_H-M 'P -1'
_cell_angle_alpha 91.63(1)
_cell_angle_beta 92.44(1)
_cell_angle_gamma 82.79(1)
_cell_formula_units_Z 2
_cell_length_a 4.6964(9)
_cell_length_b 5.8287(10)
_cell_length_c 4.8736(7)
_cell_volume 132.2
_refine_ls_R_factor_all 0.059
_cod_database_code 1008036

loop_
_symmetry_equiv_pos_as_xyz
x,y,z
-x,-y,-z

loop_
_atom_site_label
_atom_site_type_symbol
_atom_site_symmetry_multiplicity
_atom_site_Wyckoff_symbol
_atom_site_fract_x
_atom_site_fract_y
_atom_site_fract_z
_atom_site_occupancy
_atom_site_attached_hydrogens
_atom_site_calc_flag
Cu1 Cu2+ 2 i 0.4962(9) 0.6621(7) 0.2362(9) 1. 0 d
W1 W6+ 2 i 0.0166(13) 0.1745(9) 0.2670(12) 1. 0 d
O1 O2- 2 i 0.2481(13) 0.3556(10) 0.4171(14) 1. 0 d
O2 O2- 2 i 0.2243(10) 0.8769(8) 0.4324(11) 1. 0 d
O3 O2- 2 i 0.7293(11) 0.3859(9) 0.0956(12) 1. 0 d
O4 O2- 2 i 0.7845(11) 0.9036(9) 0.0512(11) 1. 0 d

loop_
_atom_type_symbol
_atom_type_oxidation_number
Cu2+ 2.000
W6+ 6.000
O2- -2.000
